data_4515085
loop_
_publ_author_name
'Sherstobitova, Tatiana'
'Maryunina, Kseniya'
'Tolstikov, Svyatoslav'
'Letyagin, Gleb'
'Romanenko, Galina'
'Nishihara, Sadafumi'
'Inoue, Katsuya'

_publ_section_title
;
 Ligand Structure Effects on Molecular Assembly and Magnetic Properties of
 Copper(II) Complexes with 3-Pyridyl-Substituted Nitronyl Nitroxide
 Derivatives
;
_journal_issue 17
_journal_name_full 'ACS Omega'
_journal_page_first 17160
_journal_paper_doi 10.1021/acsomega.9b01575
_journal_volume 4
_journal_year 2019
_chemical_formula_sum 'C13 H18 N3 O2'
_chemical_formula_weight 248.30
_space_group_crystal_system monoclinic
_space_group_IT_number 15
_space_group_name_Hall '-C 2yc'
_space_group_name_H-M_alt 'C 1 2/c 1'
_symmetry_space_group_name_Hall '-C 2yc'
_symmetry_space_group_name_H-M 'C 1 2/c 1'
_atom_sites_solution_hydrogens geom
_audit_creation_method SHELXL-2018/3
_cell_angle_alpha 90
_cell_angle_beta 97.82(2)
_cell_angle_gamma 90
_cell_formula_units_Z 8
_cell_length_a 18.849(10)
_cell_length_b 7.488(4)
_cell_length_c 19.139(10)
_cell_measurement_reflns_used 7000
_cell_measurement_temperature 296(2)
_cell_measurement_theta_max 28.12
_cell_measurement_theta_min 2.93
_cell_volume 2676(2)
_computing_cell_refinement 'Bruker SAINT'
_computing_data_collection 'Bruker APEX2'
_computing_data_reduction 'Bruker SAINT'
_computing_molecular_graphics 'Bruker SHELXTL'
_computing_publication_material 'Bruker SHELXTL'
_computing_structure_refinement 'SHELXL-2018/3 (Sheldrick, 2018)'
_computing_structure_solution 'SHELXT 2014/5 (Sheldrick, 2014)'
_diffrn_ambient_temperature 296(2)
_diffrn_measured_fraction_theta_full 0.999
_diffrn_measured_fraction_theta_max 0.994
_diffrn_measurement_device_type 'Bruker APEX-II CCD'
_diffrn_measurement_method '\f and \w scans'
_diffrn_radiation_type MoK\a
_diffrn_radiation_wavelength 0.71073
_diffrn_reflns_av_R_equivalents 0.0432
_diffrn_reflns_av_unetI/netI 0.0194
_diffrn_reflns_Laue_measured_fraction_full 0.999
_diffrn_reflns_Laue_measured_fraction_max 0.994
_diffrn_reflns_limit_h_max 24
_diffrn_reflns_limit_h_min -24
_diffrn_reflns_limit_k_max 9
_diffrn_reflns_limit_k_min -9
_diffrn_reflns_limit_l_max 25
_diffrn_reflns_limit_l_min -25
_diffrn_reflns_number 33734
_diffrn_reflns_point_group_measured_fraction_full 0.999
_diffrn_reflns_point_group_measured_fraction_max 0.994
_diffrn_reflns_theta_full 25.242
_diffrn_reflns_theta_max 28.296
_diffrn_reflns_theta_min 2.931
_exptl_absorpt_coefficient_mu 0.085
_exptl_absorpt_correction_T_max 0.983
_exptl_absorpt_correction_T_min 0.967
_exptl_absorpt_correction_type multi-scan
_exptl_absorpt_process_details 'SADABS (Sheldrick, 2008)'
_exptl_crystal_colour violet
_exptl_crystal_density_diffrn 1.233
_exptl_crystal_description prism
_exptl_crystal_F_000 1064
_exptl_crystal_size_max 0.400
_exptl_crystal_size_mid 0.200
_exptl_crystal_size_min 0.200
_exptl_transmission_factor_max 0.7457
_exptl_transmission_factor_min 0.5494
_refine_diff_density_max 0.320
_refine_diff_density_min -0.317
_refine_diff_density_rms 0.046
_refine_ls_extinction_method none
_refine_ls_goodness_of_fit_ref 1.061
_refine_ls_hydrogen_treatment constr
_refine_ls_matrix_type full
_refine_ls_number_parameters 163
_refine_ls_number_reflns 3307
_refine_ls_number_restraints 0
_refine_ls_restrained_S_all 1.061
_refine_ls_R_factor_all 0.0636
_refine_ls_R_factor_gt 0.0496
_refine_ls_shift/su_max 0.000
_refine_ls_shift/su_mean 0.000
_refine_ls_structure_factor_coef Fsqd
_refine_ls_weighting_details 'w=1/[\s^2^(Fo^2^)+(0.0849P)^2^+1.5344P] where P=(Fo^2^+2Fc^2^)/3'
_refine_ls_weighting_scheme calc
_refine_ls_wR_factor_gt 0.1448
_refine_ls_wR_factor_ref 0.1567
_reflns_Friedel_coverage 0.000
_reflns_number_gt 2636
_reflns_number_total 3307
_reflns_threshold_expression 'I > 2\s(I)'
_cod_data_source_file 1916612.cif
_cod_data_source_block aaa
_cod_database_code 4515085
_shelx_shelxl_version_number 2018/3
_shelx_space_group_comment
; 
The symmetry employed for this shelxl refinement is uniquely defined 
by the following loop, which should always be used as a source of 
symmetry information in preference to the above space-group names. 
They are only intended as comments. 
;
_shelx_estimated_absorpt_t_min 0.967
_shelx_estimated_absorpt_t_max 0.983

loop_
_space_group_symop_operation_xyz
'x, y, z'
'-x, y, -z+1/2'
'x+1/2, y+1/2, z'
'-x+1/2, y+1/2, -z+1/2'
'-x, -y, -z'
'x, -y, z-1/2'
'-x+1/2, -y+1/2, -z'
'x+1/2, -y+1/2, z-1/2'

loop_
_atom_site_label
_atom_site_type_symbol
_atom_site_fract_x
_atom_site_fract_y
_atom_site_fract_z
_atom_site_U_iso_or_equiv
_atom_site_adp_type
_atom_site_occupancy
_atom_site_site_symmetry_order
_atom_site_calc_flag
_atom_site_refinement_flags_posn
_atom_site_refinement_flags_adp
O1S O 0.25896(6) 0.44887(16) 0.47114(6) 0.0442(3) Uani 1 1 d . .
N1S N 0.32115(6) 0.43379(16) 0.50685(6) 0.0321(3) Uani 1 1 d . .
C1S C 0.34010(7) 0.51985(19) 0.57800(7) 0.0338(3) Uani 1 1 d . .
C2S C 0.27686(9) 0.5129(3) 0.61890(9) 0.0501(4) Uani 1 1 d . .
H2SA H 0.289617 0.568177 0.664133 0.075 Uiso 1 1 calc R U
H2SB H 0.237116 0.575491 0.593244 0.075 Uiso 1 1 calc R U
H2SC H 0.263720 0.390732 0.625284 0.075 Uiso 1 1 calc R U
C3S C 0.36027(10) 0.7134(2) 0.56376(10) 0.0478(4) Uani 1 1 d . .
H3SA H 0.372904 0.774611 0.607769 0.072 Uiso 1 1 calc R U
H3SB H 0.400309 0.714644 0.537659 0.072 Uiso 1 1 calc R U
H3SC H 0.320250 0.772257 0.536922 0.072 Uiso 1 1 calc R U
C4S C 0.40561(7) 0.4036(2) 0.60800(7) 0.0339(3) Uani 1 1 d . .
C5S C 0.38454(10) 0.2314(3) 0.64295(9) 0.0512(4) Uani 1 1 d . .
H5SA H 0.367224 0.259670 0.686547 0.077 Uiso 1 1 calc R U
H5SB H 0.347585 0.171710 0.612096 0.077 Uiso 1 1 calc R U
H5SC H 0.425572 0.154747 0.652137 0.077 Uiso 1 1 calc R U
C6S C 0.46380(9) 0.5029(3) 0.65511(9) 0.0494(4) Uani 1 1 d . .
H6SA H 0.446091 0.538178 0.697760 0.074 Uiso 1 1 calc R U
H6SB H 0.504590 0.426299 0.666410 0.074 Uiso 1 1 calc R U
H6SC H 0.477568 0.607096 0.630991 0.074 Uiso 1 1 calc R U
N2S N 0.43176(6) 0.34684(16) 0.54092(6) 0.0333(3) Uani 1 1 d . .
O2S O 0.49507(6) 0.28439(17) 0.54020(6) 0.0484(3) Uani 1 1 d . .
C7S C 0.37857(7) 0.35381(18) 0.48574(7) 0.0306(3) Uani 1 1 d . .
C8S C 0.38281(7) 0.27577(18) 0.41663(7) 0.0323(3) Uani 1 1 d . .
C9S C 0.35988(8) 0.3674(2) 0.35365(8) 0.0373(3) Uani 1 1 d . .
C10S C 0.33408(12) 0.5575(2) 0.35210(10) 0.0530(5) Uani 1 1 d . .
H10A H 0.334362 0.599744 0.399493 0.080 Uiso 1 1 calc R U
H10B H 0.365142 0.630683 0.328379 0.080 Uiso 1 1 calc R U
H10C H 0.286254 0.563430 0.327439 0.080 Uiso 1 1 calc R U
N3S N 0.36211(10) 0.2920(2) 0.29065(7) 0.0543(4) Uani 1 1 d . .
C11S C 0.38895(13) 0.1264(3) 0.28926(10) 0.0629(5) Uani 1 1 d . .
H11A H 0.390165 0.073612 0.245455 0.075 Uiso 1 1 calc R U
C12S C 0.41470(11) 0.0299(2) 0.34808(11) 0.0533(5) Uani 1 1 d . .
H12A H 0.433536 -0.083919 0.344125 0.064 Uiso 1 1 calc R U
C13S C 0.41196(9) 0.1056(2) 0.41310(9) 0.0407(4) Uani 1 1 d . .
H13A H 0.429300 0.044101 0.454105 0.049 Uiso 1 1 calc R U

loop_
_atom_site_aniso_label
_atom_site_aniso_U_11
_atom_site_aniso_U_22
_atom_site_aniso_U_33
_atom_site_aniso_U_23
_atom_site_aniso_U_13
_atom_site_aniso_U_12
O1S 0.0308(5) 0.0508(7) 0.0470(6) -0.0033(5) -0.0091(4) 0.0094(5)
N1S 0.0285(6) 0.0326(6) 0.0333(6) 0.0000(5) -0.0020(4) 0.0049(4)
C1S 0.0292(7) 0.0369(7) 0.0341(7) -0.0035(6) 0.0001(5) 0.0028(6)
C2S 0.0352(8) 0.0690(11) 0.0469(9) -0.0100(8) 0.0089(7) 0.0019(8)
C3S 0.0513(10) 0.0329(8) 0.0574(10) -0.0038(7) 0.0007(8) 0.0052(7)
C4S 0.0303(7) 0.0399(7) 0.0303(6) 0.0018(6) 0.0001(5) 0.0014(6)
C5S 0.0562(10) 0.0521(10) 0.0453(9) 0.0161(8) 0.0067(7) 0.0028(8)
C6S 0.0372(8) 0.0632(11) 0.0440(9) -0.0088(8) -0.0081(7) -0.0001(8)
N2S 0.0288(6) 0.0357(6) 0.0342(6) 0.0035(5) 0.0005(5) 0.0071(5)
O2S 0.0294(5) 0.0631(8) 0.0515(7) 0.0003(6) 0.0007(5) 0.0170(5)
C7S 0.0310(7) 0.0275(6) 0.0323(6) 0.0032(5) 0.0006(5) 0.0039(5)
C8S 0.0327(7) 0.0296(7) 0.0342(7) -0.0002(5) 0.0035(5) 0.0007(5)
C9S 0.0437(8) 0.0339(7) 0.0340(7) 0.0009(6) 0.0034(6) -0.0003(6)
C10S 0.0753(12) 0.0382(9) 0.0450(9) 0.0119(7) 0.0062(8) 0.0115(8)
N3S 0.0756(11) 0.0524(9) 0.0342(7) -0.0045(6) 0.0049(7) 0.0012(8)
C11S 0.0886(15) 0.0542(11) 0.0477(10) -0.0170(8) 0.0159(10) 0.0007(10)
C12S 0.0628(11) 0.0352(8) 0.0643(11) -0.0116(8) 0.0171(9) 0.0043(8)
C13S 0.0425(8) 0.0314(7) 0.0484(8) 0.0016(6) 0.0075(6) 0.0041(6)

loop_
_atom_type_symbol
_atom_type_description
_atom_type_scat_dispersion_real
_atom_type_scat_dispersion_imag
_atom_type_scat_source
C C 0.0033 0.0016 'International Tables Vol C Tables 4.2.6.8 and 6.1.1.4'
H H 0.0000 0.0000 'International Tables Vol C Tables 4.2.6.8 and 6.1.1.4'
N N 0.0061 0.0033 'International Tables Vol C Tables 4.2.6.8 and 6.1.1.4'
O O 0.0106 0.0060 'International Tables Vol C Tables 4.2.6.8 and 6.1.1.4'

loop_
_geom_angle_atom_site_label_1
_geom_angle_atom_site_label_2
_geom_angle_atom_site_label_3
_geom_angle
O1S N1S C7S 126.49(12)
O1S N1S C1S 122.22(11)
C7S N1S C1S 111.13(11)
N1S C1S C2S 110.29(12)
N1S C1S C3S 106.15(12)
C2S C1S C3S 110.88(14)
N1S C1S C4S 99.98(11)
C2S C1S C4S 115.57(13)
C3S C1S C4S 113.02(12)
C1S C2S H2SA 109.5
C1S C2S H2SB 109.5
H2SA C2S H2SB 109.5
C1S C2S H2SC 109.5
H2SA C2S H2SC 109.5
H2SB C2S H2SC 109.5
C1S C3S H3SA 109.5
C1S C3S H3SB 109.5
H3SA C3S H3SB 109.5
C1S C3S H3SC 109.5
H3SA C3S H3SC 109.5
H3SB C3S H3SC 109.5
N2S C4S C6S 110.68(13)
N2S C4S C5S 105.70(13)
C6S C4S C5S 111.29(14)
N2S C4S C1S 100.35(11)
C6S C4S C1S 114.77(14)
C5S C4S C1S 113.12(13)
C4S C5S H5SA 109.5
C4S C5S H5SB 109.5
H5SA C5S H5SB 109.5
C4S C5S H5SC 109.5
H5SA C5S H5SC 109.5
H5SB C5S H5SC 109.5
C4S C6S H6SA 109.5
C4S C6S H6SB 109.5
H6SA C6S H6SB 109.5
C4S C6S H6SC 109.5
H6SA C6S H6SC 109.5
H6SB C6S H6SC 109.5
O2S N2S C7S 126.60(12)
O2S N2S C4S 121.83(11)
C7S N2S C4S 111.24(11)
N1S C7S N2S 108.86(12)
N1S C7S C8S 126.58(12)
N2S C7S C8S 124.45(13)
C13S C8S C9S 118.89(14)
C13S C8S C7S 118.76(13)
C9S C8S C7S 122.33(13)
N3S C9S C8S 121.61(14)
N3S C9S C10S 115.60(14)
C8S C9S C10S 122.76(14)
C9S C10S H10A 109.5
C9S C10S H10B 109.5
H10A C10S H10B 109.5
C9S C10S H10C 109.5
H10A C10S H10C 109.5
H10B C10S H10C 109.5
C9S N3S C11S 117.83(15)
N3S C11S C12S 124.34(17)
N3S C11S H11A 117.8
C12S C11S H11A 117.8
C11S C12S C13S 118.25(16)
C11S C12S H12A 120.9
C13S C12S H12A 120.9
C12S C13S C8S 119.00(15)
C12S C13S H13A 120.5
C8S C13S H13A 120.5

loop_
_geom_bond_atom_site_label_1
_geom_bond_atom_site_label_2
_geom_bond_distance
O1S N1S 1.2789(16)
N1S C7S 1.3462(18)
N1S C1S 1.5049(19)
C1S C2S 1.513(2)
C1S C3S 1.532(2)
C1S C4S 1.555(2)
C2S H2SA 0.9600
C2S H2SB 0.9600
C2S H2SC 0.9600
C3S H3SA 0.9600
C3S H3SB 0.9600
C3S H3SC 0.9600
C4S N2S 1.4982(19)
C4S C6S 1.516(2)
C4S C5S 1.530(2)
C5S H5SA 0.9600
C5S H5SB 0.9600
C5S H5SC 0.9600
C6S H6SA 0.9600
C6S H6SB 0.9600
C6S H6SC 0.9600
N2S O2S 1.2834(16)
N2S C7S 1.3546(18)
C7S C8S 1.458(2)
C8S C13S 1.393(2)
C8S C9S 1.403(2)
C9S N3S 1.337(2)
C9S C10S 1.503(2)
C10S H10A 0.9600
C10S H10B 0.9600
C10S H10C 0.9600
N3S C11S 1.341(3)
C11S C12S 1.370(3)
C11S H11A 0.9300
C12S C13S 1.375(3)
C12S H12A 0.9300
C13S H13A 0.9300
